data_7243507
loop_
_publ_author_name
'Xia, Shu-Mei'
'Yang, Zhi-Wen'
'Yao, Xiang-Yang'
'Chen, Kai-Hong'
'Qiu, Li-Qi'
'He, Liang-Nian'

_publ_section_title
;
 The synergistic copper/ppm Pd-catalyzed hydrocarboxylation of alkynes
 with formic acid as a CO surrogate as well as a hydrogen source: an
 alternative indirect utilization of CO2
;
_journal_issue 20
_journal_name_full 'Green Chemistry'
_journal_page_first 8089
_journal_page_last 8095
_journal_paper_doi 10.1039/D1GC02735B
_journal_volume 23
_journal_year 2021
_chemical_formula_moiety 'C27 H26 P4 Pd'
_chemical_formula_sum 'C27 H26 P4 Pd'
_chemical_formula_weight 580.76
_space_group_crystal_system triclinic
_space_group_IT_number 2
_space_group_name_Hall '-P 1'
_space_group_name_H-M_alt 'P -1'
_atom_sites_solution_hydrogens geom
_atom_sites_solution_primary dual
_audit_creation_date 2020-09-10
_audit_creation_method
;
Olex2 1.2
(compiled 2018.05.29 svn.r3508 for OlexSys, GUI svn.r5506)
;
_audit_update_record
;
2021-05-08 deposited with the CCDC.	2021-09-09 downloaded from the CCDC.
;
_cell_angle_alpha 88.379(4)
_cell_angle_beta 80.098(4)
_cell_angle_gamma 73.608(5)
_cell_formula_units_Z 2
_cell_length_a 8.4671(5)
_cell_length_b 10.5451(6)
_cell_length_c 14.4131(7)
_cell_measurement_reflns_used 8122
_cell_measurement_temperature 113(2)
_cell_measurement_theta_max 32.5950
_cell_measurement_theta_min 1.9910
_cell_volume 1215.92(12)
_computing_cell_refinement 'CrysAlisPro 1.171.38.46 (Rigaku OD, 2015)'
_computing_data_collection CrystalClear(Rigaku,2008)
_computing_data_reduction 'CrysAlisPro 1.171.38.46 (Rigaku OD, 2015)'
_computing_molecular_graphics 'Olex2 (Dolomanov et al., 2009)'
_computing_publication_material 'Olex2 (Dolomanov et al., 2009)'
_computing_structure_refinement 'ShelXL (Sheldrick, 2015)'
_computing_structure_solution 'ShelXT (Sheldrick, 2015)'
_diffrn_ambient_temperature 113.15
_diffrn_detector 'CCD plate'
_diffrn_measured_fraction_theta_full 0.999
_diffrn_measured_fraction_theta_max 0.998
_diffrn_measurement_details
;
List of Runs (angles in degrees, time in seconds):

  # Type    Start    End  Width  t~exp~   \w     \q     \k     \f   Frames
#--------------------------------------------------------------------------
  1  \w   -115.00  65.00   1.00    1.00    --  -25.00  45.00   0.00  180
  2  \w   -115.00  65.00   1.00    1.00    --  -25.00  45.00  90.00  180
  3  \w   -115.00  65.00   1.00    1.00    --  -25.00  45.00 180.00  180
;
_diffrn_measurement_device 'abstract diffractometer'
_diffrn_measurement_device_type 'Rigaku Saturn 70 CCD'
_diffrn_measurement_method '\w scans'
_diffrn_orient_matrix_type 'CrysAlisPro convention (1999,Acta A55,543-557)'
_diffrn_orient_matrix_UB_11 0.0765750000
_diffrn_orient_matrix_UB_12 0.0113794000
_diffrn_orient_matrix_UB_13 -0.0214282000
_diffrn_orient_matrix_UB_21 -0.0443504000
_diffrn_orient_matrix_UB_22 0.0544018000
_diffrn_orient_matrix_UB_23 -0.0241295000
_diffrn_orient_matrix_UB_31 -0.0048897000
_diffrn_orient_matrix_UB_32 0.0427676000
_diffrn_orient_matrix_UB_33 0.0381497000
_diffrn_radiation_monochromator confocal
_diffrn_radiation_probe x-ray
_diffrn_radiation_type MoK\a
_diffrn_radiation_wavelength 0.71073
_diffrn_reflns_av_R_equivalents 0.0540
_diffrn_reflns_av_unetI/netI 0.0603
_diffrn_reflns_Laue_measured_fraction_full 0.999
_diffrn_reflns_Laue_measured_fraction_max 0.998
_diffrn_reflns_limit_h_max 10
_diffrn_reflns_limit_h_min -10
_diffrn_reflns_limit_k_max 13
_diffrn_reflns_limit_k_min -13
_diffrn_reflns_limit_l_max 17
_diffrn_reflns_limit_l_min -18
_diffrn_reflns_number 12663
_diffrn_reflns_point_group_measured_fraction_full 0.999
_diffrn_reflns_point_group_measured_fraction_max 0.998
_diffrn_reflns_theta_full 25.242
_diffrn_reflns_theta_max 26.370
_diffrn_reflns_theta_min 2.014
_diffrn_source 'rotating anode'
_diffrn_source_type 'Enhance (Mo) X-ray Source'
_exptl_absorpt_coefficient_mu 1.041
_exptl_absorpt_correction_T_max 1.00000
_exptl_absorpt_correction_T_min 0.63118
_exptl_absorpt_correction_type multi-scan
_exptl_absorpt_process_details 'CrysAlisPro 1.171.38.46 (Rigaku Oxford Diffraction, 2015)'
_exptl_crystal_density_diffrn 1.586
_exptl_crystal_description block
_exptl_crystal_F_000 588
_exptl_crystal_size_max 0.2
_exptl_crystal_size_mid 0.18
_exptl_crystal_size_min 0.16
_refine_diff_density_max 0.941
_refine_diff_density_min -0.685
_refine_diff_density_rms 0.127
_refine_ls_extinction_method none
_refine_ls_goodness_of_fit_ref 1.057
_refine_ls_hydrogen_treatment constr
_refine_ls_matrix_type full
_refine_ls_number_parameters 289
_refine_ls_number_reflns 4961
_refine_ls_number_restraints 0
_refine_ls_restrained_S_all 1.057
_refine_ls_R_factor_all 0.0536
_refine_ls_R_factor_gt 0.0439
_refine_ls_shift/su_max 0.000
_refine_ls_shift/su_mean 0.000
_refine_ls_structure_factor_coef Fsqd
_refine_ls_weighting_details 'w=1/[\s^2^(Fo^2^)+(0.0423P)^2^+3.6411P] where P=(Fo^2^+2Fc^2^)/3'
_refine_ls_weighting_scheme calc
_refine_ls_wR_factor_gt 0.1112
_refine_ls_wR_factor_ref 0.1177
_reflns_Friedel_coverage 0.000
_reflns_number_gt 4150
_reflns_number_total 4961
_reflns_threshold_expression 'I > 2\s(I)'
_cod_data_source_file d1gc02735b2.cif
_cod_data_source_block r20200910c
_cod_depositor_comments 'Adding full bibliography for 7243507--7243508.cif.'
_cod_database_code 7243507
_shelx_shelxl_version_number 2018/3
_chemical_oxdiff_formula 'C11 H10 N O'
_shelx_space_group_comment
;
The symmetry employed for this shelxl refinement is uniquely defined
by the following loop, which should always be used as a source of
symmetry information in preference to the above space-group names.
They are only intended as comments.
;
_shelx_estimated_absorpt_t_max 0.851
_shelx_estimated_absorpt_t_min 0.819
_reflns_odcompleteness_completeness 99.82
_reflns_odcompleteness_iscentric 1
_reflns_odcompleteness_theta 26.32
_olex2_refinement_description
;
1. Fixed Uiso
 At 1.2 times of:
  All C(H) groups, All C(H,H) groups
2.a Secondary CH2 refined with riding coordinates:
 C13(H13A,H13B), C14(H14A,H14B), C15(H15A,H15B)
2.b Aromatic/amide H refined with riding coordinates:
 C2(H2), C3(H3), C4(H4), C5(H5), C6(H6), C8(H8), C9(H9), C10(H10), C11(H11),
 C12(H12), C17(H17), C18(H18), C19(H19), C20(H20), C21(H21), C23(H23), C24(H24),
  C25(H25), C26(H26), C27(H27)
;
_olex2_submission_special_instructions 'No special instructions were received'
_oxdiff_exptl_absorpt_empirical_details
;
Empirical correction (ABSPACK) includes:
- Absorption correction using spherical harmonics
- Frame scaling
- Detector area scaling
;
_oxdiff_exptl_absorpt_empirical_full_max 2.086
_oxdiff_exptl_absorpt_empirical_full_min 0.479

loop_
_space_group_symop_operation_xyz
'x, y, z'
'-x, -y, -z'

loop_
_atom_site_label
_atom_site_type_symbol
_atom_site_fract_x
_atom_site_fract_y
_atom_site_fract_z
_atom_site_U_iso_or_equiv
_atom_site_adp_type
_atom_site_occupancy
_atom_site_site_symmetry_order
_atom_site_calc_flag
_atom_site_refinement_flags_posn
_atom_site_refinement_flags_adp
_atom_site_refinement_flags_occupancy
_atom_site_disorder_assembly
_atom_site_disorder_group
Pd1 Pd 0.59806(4) 0.33586(3) 0.24421(2) 0.01587(12) Uani 1 1 d . . . . .
P1 P 0.74032(14) 0.48792(11) 0.21518(8) 0.0176(2) Uani 1 1 d . . . . .
P2 P 0.82697(13) 0.18633(11) 0.27806(8) 0.0170(2) Uani 1 1 d . . . . .
P3 P 0.45783(13) 0.17084(10) 0.27266(8) 0.0159(2) Uani 1 1 d . . . . .
P4 P 0.34468(14) 0.49508(11) 0.23080(10) 0.0250(3) Uani 1 1 d . . . . .
C1 C 0.6432(6) 0.6268(4) 0.1474(3) 0.0222(10) Uani 1 1 d . . . . .
C2 C 0.6245(6) 0.6021(5) 0.0558(4) 0.0306(11) Uani 1 1 d . . . . .
H2 H 0.664427 0.514557 0.030269 0.037 Uiso 1 1 calc R . . . .
C3 C 0.5479(7) 0.7045(5) 0.0018(4) 0.0340(12) Uani 1 1 d . . . . .
H3 H 0.534449 0.687726 -0.060318 0.041 Uiso 1 1 calc R . . . .
C4 C 0.4914(7) 0.8316(5) 0.0399(4) 0.0358(13) Uani 1 1 d . . . . .
H4 H 0.439815 0.902333 0.003025 0.043 Uiso 1 1 calc R . . . .
C5 C 0.5085(7) 0.8574(5) 0.1300(4) 0.0344(12) Uani 1 1 d . . . . .
H5 H 0.467207 0.945023 0.155441 0.041 Uiso 1 1 calc R . . . .
C6 C 0.5871(6) 0.7542(5) 0.1841(4) 0.0282(11) Uani 1 1 d . . . . .
H6 H 0.601793 0.771712 0.245874 0.034 Uiso 1 1 calc R . . . .
C7 C 0.7582(6) 0.5559(4) 0.3260(3) 0.0213(9) Uani 1 1 d . . . . .
C8 C 0.9009(8) 0.5829(7) 0.3420(4) 0.0557(19) Uani 1 1 d . . . . .
H8 H 0.994921 0.569831 0.292910 0.067 Uiso 1 1 calc R . . . .
C9 C 0.9074(9) 0.6291(9) 0.4295(5) 0.074(3) Uani 1 1 d . . . . .
H9 H 1.007549 0.645755 0.439900 0.089 Uiso 1 1 calc R . . . .
C10 C 0.7760(7) 0.6513(5) 0.5007(4) 0.0382(13) Uani 1 1 d . . . . .
H10 H 0.782893 0.683356 0.560409 0.046 Uiso 1 1 calc R . . . .
C11 C 0.6341(7) 0.6267(6) 0.4851(4) 0.0468(15) Uani 1 1 d . . . . .
H11 H 0.539833 0.642892 0.534188 0.056 Uiso 1 1 calc R . . . .
C12 C 0.6247(7) 0.5782(7) 0.3982(4) 0.0473(16) Uani 1 1 d . . . . .
H12 H 0.524677 0.560228 0.388850 0.057 Uiso 1 1 calc R . . . .
C13 C 0.9521(6) 0.4291(5) 0.1471(3) 0.0244(10) Uani 1 1 d . . . . .
H13A H 0.942962 0.432341 0.079452 0.029 Uiso 1 1 calc R . . . .
H13B H 1.014044 0.492524 0.158031 0.029 Uiso 1 1 calc R . . . .
C14 C 1.0578(6) 0.2906(5) 0.1664(4) 0.0285(11) Uani 1 1 d . . . . .
H14A H 1.045454 0.228124 0.119947 0.034 Uiso 1 1 calc R . . . .
H14B H 1.176586 0.290357 0.155179 0.034 Uiso 1 1 calc R . . . .
C15 C 1.0172(5) 0.2386(5) 0.2645(3) 0.0237(10) Uani 1 1 d . . . . .
H15A H 1.003030 0.308772 0.311979 0.028 Uiso 1 1 calc R . . . .
H15B H 1.111435 0.162804 0.275897 0.028 Uiso 1 1 calc R . . . .
C16 C 0.8928(5) 0.0351(4) 0.2071(3) 0.0211(9) Uani 1 1 d . . . . .
C17 C 0.8276(6) 0.0266(5) 0.1267(4) 0.0301(11) Uani 1 1 d . . . . .
H17 H 0.740578 0.098293 0.110699 0.036 Uiso 1 1 calc R . . . .
C18 C 0.8880(7) -0.0852(5) 0.0697(4) 0.0399(14) Uani 1 1 d . . . . .
H18 H 0.843075 -0.090184 0.014310 0.048 Uiso 1 1 calc R . . . .
C19 C 1.0142(7) -0.1903(5) 0.0929(4) 0.0367(13) Uani 1 1 d . . . . .
H19 H 1.054912 -0.267613 0.053810 0.044 Uiso 1 1 calc R . . . .
C20 C 1.0803(7) -0.1832(5) 0.1718(4) 0.0402(14) Uani 1 1 d . . . . .
H20 H 1.167668 -0.255166 0.187234 0.048 Uiso 1 1 calc R . . . .
C21 C 1.0197(6) -0.0703(5) 0.2297(4) 0.0344(12) Uani 1 1 d . . . . .
H21 H 1.065381 -0.065529 0.284868 0.041 Uiso 1 1 calc R . . . .
C22 C 0.7890(5) 0.1405(4) 0.4004(3) 0.0209(9) Uani 1 1 d . . . . .
C23 C 0.7331(6) 0.0309(5) 0.4264(3) 0.0263(10) Uani 1 1 d . . . . .
H23 H 0.721356 -0.025344 0.379233 0.032 Uiso 1 1 calc R . . . .
C24 C 0.6946(6) 0.0031(5) 0.5201(4) 0.0317(11) Uani 1 1 d . . . . .
H24 H 0.658719 -0.073329 0.537188 0.038 Uiso 1 1 calc R . . . .
C25 C 0.7075(7) 0.0847(5) 0.5887(4) 0.0342(12) Uani 1 1 d . . . . .
H25 H 0.678408 0.065563 0.653175 0.041 Uiso 1 1 calc R . . . .
C26 C 0.7626(8) 0.1944(6) 0.5651(4) 0.0428(14) Uani 1 1 d . . . . .
H26 H 0.773133 0.250183 0.612909 0.051 Uiso 1 1 calc R . . . .
C27 C 0.8027(7) 0.2230(5) 0.4699(4) 0.0334(12) Uani 1 1 d . . . . .
H27 H 0.839466 0.299012 0.452981 0.040 Uiso 1 1 calc R . . . .

loop_
_atom_site_aniso_label
_atom_site_aniso_U_11
_atom_site_aniso_U_22
_atom_site_aniso_U_33
_atom_site_aniso_U_23
_atom_site_aniso_U_13
_atom_site_aniso_U_12
Pd1 0.01418(17) 0.01528(19) 0.0187(2) 0.00036(13) -0.00538(13) -0.00360(12)
P1 0.0194(5) 0.0172(6) 0.0173(6) 0.0002(4) -0.0044(4) -0.0062(4)
P2 0.0154(5) 0.0174(6) 0.0197(6) 0.0013(4) -0.0075(4) -0.0044(4)
P3 0.0120(5) 0.0156(5) 0.0229(6) 0.0018(4) -0.0052(4) -0.0070(4)
P4 0.0137(5) 0.0171(6) 0.0427(8) 0.0047(5) -0.0088(5) 0.0003(4)
C1 0.023(2) 0.024(2) 0.021(2) 0.0034(18) -0.0031(19) -0.0103(18)
C2 0.040(3) 0.028(3) 0.026(3) 0.001(2) -0.008(2) -0.011(2)
C3 0.041(3) 0.042(3) 0.028(3) 0.008(2) -0.015(2) -0.021(2)
C4 0.037(3) 0.036(3) 0.044(3) 0.018(2) -0.022(3) -0.018(2)
C5 0.042(3) 0.022(3) 0.043(3) 0.005(2) -0.020(3) -0.008(2)
C6 0.034(3) 0.025(3) 0.029(3) 0.002(2) -0.011(2) -0.011(2)
C7 0.024(2) 0.017(2) 0.024(2) 0.0019(18) -0.0074(19) -0.0053(17)
C8 0.046(4) 0.101(6) 0.035(3) -0.021(3) 0.006(3) -0.050(4)
C9 0.066(5) 0.126(7) 0.056(5) -0.037(5) -0.002(4) -0.068(5)
C10 0.049(3) 0.038(3) 0.028(3) -0.011(2) -0.012(3) -0.009(3)
C11 0.034(3) 0.074(4) 0.029(3) -0.016(3) 0.005(2) -0.014(3)
C12 0.029(3) 0.082(5) 0.035(3) -0.022(3) -0.001(2) -0.023(3)
C13 0.024(2) 0.029(3) 0.023(2) 0.0005(19) -0.0011(19) -0.0113(19)
C14 0.022(2) 0.030(3) 0.032(3) -0.001(2) 0.001(2) -0.008(2)
C15 0.018(2) 0.025(2) 0.030(3) 0.003(2) -0.0114(19) -0.0073(18)
C16 0.018(2) 0.019(2) 0.024(2) -0.0011(18) -0.0023(18) -0.0027(17)
C17 0.024(2) 0.034(3) 0.030(3) -0.010(2) -0.004(2) -0.003(2)
C18 0.032(3) 0.040(3) 0.047(4) -0.019(3) -0.007(3) -0.006(2)
C19 0.032(3) 0.029(3) 0.045(3) -0.012(2) 0.009(2) -0.010(2)
C20 0.043(3) 0.026(3) 0.042(3) 0.002(2) -0.001(3) 0.002(2)
C21 0.035(3) 0.025(3) 0.038(3) -0.001(2) -0.015(2) 0.005(2)
C22 0.020(2) 0.025(2) 0.019(2) 0.0031(18) -0.0090(18) -0.0050(18)
C23 0.028(2) 0.027(3) 0.027(3) 0.003(2) -0.011(2) -0.0092(19)
C24 0.033(3) 0.034(3) 0.031(3) 0.013(2) -0.010(2) -0.012(2)
C25 0.037(3) 0.046(3) 0.021(3) 0.012(2) -0.008(2) -0.012(2)
C26 0.064(4) 0.053(4) 0.024(3) 0.002(3) -0.018(3) -0.031(3)
C27 0.046(3) 0.034(3) 0.028(3) 0.004(2) -0.012(2) -0.022(2)

loop_
_atom_type_symbol
_atom_type_description
_atom_type_scat_dispersion_real
_atom_type_scat_dispersion_imag
_atom_type_scat_source
C C 0.0033 0.0016 'International Tables Vol C Tables 4.2.6.8 and 6.1.1.4'
H H 0.0000 0.0000 'International Tables Vol C Tables 4.2.6.8 and 6.1.1.4'
P P 0.1023 0.0942 'International Tables Vol C Tables 4.2.6.8 and 6.1.1.4'
Pd Pd -0.9988 1.0072 'International Tables Vol C Tables 4.2.6.8 and 6.1.1.4'

loop_
_geom_angle_atom_site_label_1
_geom_angle_atom_site_label_2
_geom_angle_atom_site_label_3
_geom_angle
_geom_angle_site_symmetry_1
_geom_angle_site_symmetry_3
_geom_angle_publ_flag
P1 Pd1 P3 177.99(4) . . ?
P1 Pd1 P4 91.36(4) . . ?
P2 Pd1 P1 90.62(4) . . ?
P2 Pd1 P3 87.68(4) . . ?
P2 Pd1 P4 172.25(5) . . ?
P4 Pd1 P3 90.47(4) . . ?
C1 P1 Pd1 114.40(15) . . ?
C1 P1 C7 106.6(2) . . ?
C1 P1 C13 102.6(2) . . ?
C7 P1 Pd1 109.42(15) . . ?
C7 P1 C13 107.2(2) . . ?
C13 P1 Pd1 115.92(15) . . ?
C15 P2 Pd1 116.54(15) . . ?
C16 P2 Pd1 114.74(15) . . ?
C16 P2 C15 102.7(2) . . ?
C22 P2 Pd1 109.41(14) . . ?
C22 P2 C15 105.2(2) . . ?
C22 P2 C16 107.4(2) . . ?
C2 C1 P1 118.2(4) . . ?
C6 C1 P1 121.9(4) . . ?
C6 C1 C2 119.8(4) . . ?
C1 C2 H2 119.8 . . ?
C3 C2 C1 120.4(5) . . ?
C3 C2 H2 119.8 . . ?
C2 C3 H3 120.5 . . ?
C4 C3 C2 119.0(5) . . ?
C4 C3 H3 120.5 . . ?
C3 C4 H4 119.4 . . ?
C5 C4 C3 121.2(5) . . ?
C5 C4 H4 119.4 . . ?
C4 C5 H5 120.1 . . ?
C4 C5 C6 119.7(5) . . ?
C6 C5 H5 120.1 . . ?
C1 C6 C5 119.7(5) . . ?
C1 C6 H6 120.1 . . ?
C5 C6 H6 120.1 . . ?
C8 C7 P1 123.2(4) . . ?
C12 C7 P1 118.6(4) . . ?
C12 C7 C8 118.2(5) . . ?
C7 C8 H8 120.1 . . ?
C7 C8 C9 119.8(5) . . ?
C9 C8 H8 120.1 . . ?
C8 C9 H9 118.9 . . ?
C10 C9 C8 122.1(6) . . ?
C10 C9 H9 118.9 . . ?
C9 C10 H10 120.8 . . ?
C9 C10 C11 118.4(5) . . ?
C11 C10 H10 120.8 . . ?
C10 C11 H11 119.6 . . ?
C10 C11 C12 120.8(5) . . ?
C12 C11 H11 119.6 . . ?
C7 C12 C11 120.6(5) . . ?
C7 C12 H12 119.7 . . ?
C11 C12 H12 119.7 . . ?
P1 C13 H13A 107.8 . . ?
P1 C13 H13B 107.8 . . ?
H13A C13 H13B 107.2 . . ?
C14 C13 P1 117.9(3) . . ?
C14 C13 H13A 107.8 . . ?
C14 C13 H13B 107.8 . . ?
C13 C14 H14A 108.2 . . ?
C13 C14 H14B 108.2 . . ?
H14A C14 H14B 107.4 . . ?
C15 C14 C13 116.2(4) . . ?
C15 C14 H14A 108.2 . . ?
C15 C14 H14B 108.2 . . ?
P2 C15 H15A 109.4 . . ?
P2 C15 H15B 109.4 . . ?
C14 C15 P2 111.3(3) . . ?
C14 C15 H15A 109.4 . . ?
C14 C15 H15B 109.4 . . ?
H15A C15 H15B 108.0 . . ?
C17 C16 P2 121.1(3) . . ?
C17 C16 C21 119.2(4) . . ?
C21 C16 P2 119.5(4) . . ?
C16 C17 H17 119.8 . . ?
C18 C17 C16 120.4(5) . . ?
C18 C17 H17 119.8 . . ?
C17 C18 H18 120.0 . . ?
C17 C18 C19 120.0(5) . . ?
C19 C18 H18 120.0 . . ?
C18 C19 H19 119.9 . . ?
C20 C19 C18 120.2(5) . . ?
C20 C19 H19 119.9 . . ?
C19 C20 H20 120.0 . . ?
C19 C20 C21 119.9(5) . . ?
C21 C20 H20 120.0 . . ?
C16 C21 C20 120.1(5) . . ?
C16 C21 H21 119.9 . . ?
C20 C21 H21 119.9 . . ?
C23 C22 P2 121.5(4) . . ?
C27 C22 P2 119.1(4) . . ?
C27 C22 C23 119.2(4) . . ?
C22 C23 H23 119.8 . . ?
C24 C23 C22 120.4(5) . . ?
C24 C23 H23 119.8 . . ?
C23 C24 H24 119.8 . . ?
C25 C24 C23 120.4(5) . . ?
C25 C24 H24 119.8 . . ?
C24 C25 H25 119.8 . . ?
C24 C25 C26 120.5(5) . . ?
C26 C25 H25 119.8 . . ?
C25 C26 H26 120.3 . . ?
C25 C26 C27 119.4(5) . . ?
C27 C26 H26 120.3 . . ?
C22 C27 C26 120.1(5) . . ?
C22 C27 H27 120.0 . . ?
C26 C27 H27 120.0 . . ?

loop_
_geom_bond_atom_site_label_1
_geom_bond_atom_site_label_2
_geom_bond_distance
_geom_bond_site_symmetry_2
_geom_bond_publ_flag
Pd1 P1 2.2529(11) . ?
Pd1 P2 2.2445(11) . ?
Pd1 P3 2.3589(10) . ?
Pd1 P4 2.3558(11) . ?
P1 C1 1.814(5) . ?
P1 C7 1.816(5) . ?
P1 C13 1.834(5) . ?
P2 C15 1.823(4) . ?
P2 C16 1.816(4) . ?
P2 C22 1.814(5) . ?
C1 C2 1.397(7) . ?
C1 C6 1.379(7) . ?
C2 H2 0.9500 . ?
C2 C3 1.386(7) . ?
C3 H3 0.9500 . ?
C3 C4 1.384(8) . ?
C4 H4 0.9500 . ?
C4 C5 1.375(8) . ?
C5 H5 0.9500 . ?
C5 C6 1.399(7) . ?
C6 H6 0.9500 . ?
C7 C8 1.374(7) . ?
C7 C12 1.370(7) . ?
C8 H8 0.9500 . ?
C8 C9 1.380(8) . ?
C9 H9 0.9500 . ?
C9 C10 1.349(9) . ?
C10 H10 0.9500 . ?
C10 C11 1.354(8) . ?
C11 H11 0.9500 . ?
C11 C12 1.389(8) . ?
C12 H12 0.9500 . ?
C13 H13A 0.9900 . ?
C13 H13B 0.9900 . ?
C13 C14 1.528(6) . ?
C14 H14A 0.9900 . ?
C14 H14B 0.9900 . ?
C14 C15 1.522(6) . ?
C15 H15A 0.9900 . ?
C15 H15B 0.9900 . ?
C16 C17 1.381(7) . ?
C16 C21 1.386(6) . ?
C17 H17 0.9500 . ?
C17 C18 1.377(7) . ?
C18 H18 0.9500 . ?
C18 C19 1.384(8) . ?
C19 H19 0.9500 . ?
C19 C20 1.363(8) . ?
C20 H20 0.9500 . ?
C20 C21 1.394(7) . ?
C21 H21 0.9500 . ?
C22 C23 1.387(6) . ?
C22 C27 1.386(7) . ?
C23 H23 0.9500 . ?
C23 C24 1.378(7) . ?
C24 H24 0.9500 . ?
C24 C25 1.367(7) . ?
C25 H25 0.9500 . ?
C25 C26 1.379(7) . ?
C26 H26 0.9500 . ?
C26 C27 1.401(7) . ?
C27 H27 0.9500 . ?

loop_
_geom_torsion_atom_site_label_1
_geom_torsion_atom_site_label_2
_geom_torsion_atom_site_label_3
_geom_torsion_atom_site_label_4
_geom_torsion
_geom_torsion_site_symmetry_1
_geom_torsion_site_symmetry_2
_geom_torsion_site_symmetry_3
_geom_torsion_site_symmetry_4
_geom_torsion_publ_flag
Pd1 P1 C1 C2 -62.9(4) . . . . ?
Pd1 P1 C1 C6 116.6(4) . . . . ?
Pd1 P1 C7 C8 139.7(5) . . . . ?
Pd1 P1 C7 C12 -38.4(5) . . . . ?
Pd1 P1 C13 C14 -38.1(4) . . . . ?
Pd1 P2 C15 C14 -54.2(4) . . . . ?
Pd1 P2 C16 C17 13.0(4) . . . . ?
Pd1 P2 C16 C21 -172.0(3) . . . . ?
Pd1 P2 C22 C23 94.1(4) . . . . ?
Pd1 P2 C22 C27 -80.5(4) . . . . ?
P1 C1 C2 C3 178.7(4) . . . . ?
P1 C1 C6 C5 -178.1(4) . . . . ?
P1 C7 C8 C9 -177.1(6) . . . . ?
P1 C7 C12 C11 178.3(5) . . . . ?
P1 C13 C14 C15 -26.8(6) . . . . ?
P2 C16 C17 C18 175.0(4) . . . . ?
P2 C16 C21 C20 -175.1(4) . . . . ?
P2 C22 C23 C24 -175.7(4) . . . . ?
P2 C22 C27 C26 175.5(4) . . . . ?
C1 P1 C7 C8 -96.1(5) . . . . ?
C1 P1 C7 C12 85.8(5) . . . . ?
C1 P1 C13 C14 -163.5(4) . . . . ?
C1 C2 C3 C4 0.4(8) . . . . ?
C2 C1 C6 C5 1.4(7) . . . . ?
C2 C3 C4 C5 -0.6(8) . . . . ?
C3 C4 C5 C6 1.2(8) . . . . ?
C4 C5 C6 C1 -1.5(8) . . . . ?
C6 C1 C2 C3 -0.8(7) . . . . ?
C7 P1 C1 C2 176.0(4) . . . . ?
C7 P1 C1 C6 -4.5(4) . . . . ?
C7 P1 C13 C14 84.4(4) . . . . ?
C7 C8 C9 C10 -1.2(13) . . . . ?
C8 C7 C12 C11 0.0(9) . . . . ?
C8 C9 C10 C11 0.2(12) . . . . ?
C9 C10 C11 C12 0.8(10) . . . . ?
C10 C11 C12 C7 -1.0(10) . . . . ?
C12 C7 C8 C9 1.0(10) . . . . ?
C13 P1 C1 C2 63.5(4) . . . . ?
C13 P1 C1 C6 -117.0(4) . . . . ?
C13 P1 C7 C8 13.3(5) . . . . ?
C13 P1 C7 C12 -164.9(4) . . . . ?
C13 C14 C15 P2 76.0(5) . . . . ?
C15 P2 C16 C17 -114.5(4) . . . . ?
C15 P2 C16 C21 60.5(4) . . . . ?
C15 P2 C22 C23 -140.0(4) . . . . ?
C15 P2 C22 C27 45.5(4) . . . . ?
C16 P2 C15 C14 72.2(4) . . . . ?
C16 P2 C22 C23 -31.0(4) . . . . ?
C16 P2 C22 C27 154.4(4) . . . . ?
C16 C17 C18 C19 0.4(8) . . . . ?
C17 C16 C21 C20 0.0(8) . . . . ?
C17 C18 C19 C20 -0.6(8) . . . . ?
C18 C19 C20 C21 0.6(8) . . . . ?
C19 C20 C21 C16 -0.3(8) . . . . ?
C21 C16 C17 C18 -0.1(8) . . . . ?
C22 P2 C15 C14 -175.6(3) . . . . ?
C22 P2 C16 C17 134.8(4) . . . . ?
C22 P2 C16 C21 -50.2(4) . . . . ?
C22 C23 C24 C25 1.4(7) . . . . ?
C23 C22 C27 C26 0.8(8) . . . . ?
C23 C24 C25 C26 -1.3(8) . . . . ?
C24 C25 C26 C27 1.0(9) . . . . ?
C25 C26 C27 C22 -0.8(9) . . . . ?
C27 C22 C23 C24 -1.1(7) . . . . ?
